data_4070419
loop_
_publ_author_name
'Coe, Benjamin J.'
'Docherty, Rebecca J.'
'Foxon, Simon P.'
'Harper, Elizabeth C.'
'Helliwell, Madeleine'
'Raftery, James'
'Clays, Koen'
'Franz, Edith'
'Brunschwig, Bruce S.'

_publ_section_title
;
 Syntheses and Properties of Salts of Chromophores with Ferrocenyl
 Electron Donor Groups and Quaternary Nitrogen Acceptors
;
_journal_issue 24
_journal_name_full Organometallics
_journal_page_first 6880
_journal_paper_doi 10.1021/om9007955
_journal_volume 28
_journal_year 2009
_chemical_formula_sum 'C29 H26 Cl Fe N O'
_chemical_formula_weight 495.81
_space_group_IT_number 14
_symmetry_cell_setting monoclinic
_symmetry_space_group_name_Hall '-P 2ybc'
_symmetry_space_group_name_H-M 'P 1 21/c 1'
_atom_sites_solution_hydrogens geom
_atom_sites_solution_primary direct
_atom_sites_solution_secondary difmap
_audit_creation_method SHELXL-97
_cell_angle_alpha 90.00
_cell_angle_beta 96.700(3)
_cell_angle_gamma 90.00
_cell_formula_units_Z 4
_cell_length_a 23.543(3)
_cell_length_b 8.5340(11)
_cell_length_c 11.5240(15)
_cell_measurement_reflns_used 878
_cell_measurement_temperature 100(2)
_cell_measurement_theta_max 19.571
_cell_measurement_theta_min 2.9555
_cell_volume 2299.5(5)
_computing_cell_refinement 'Bruker SMART'
_computing_data_collection 'Bruker SMART'
_computing_data_reduction 'Bruker SAINT'
_computing_molecular_graphics 'Bruker SHELXTL'
_computing_publication_material 'Bruker SHELXTL'
_computing_structure_refinement 'SHELXL-97 (Sheldrick, 1997)'
_computing_structure_solution 'SHELXS-97 (Sheldrick, 1990)'
_diffrn_ambient_temperature 100(2)
_diffrn_measured_fraction_theta_full 0.997
_diffrn_measured_fraction_theta_max 0.938
_diffrn_measurement_device_type 'CCD area detector'
_diffrn_measurement_method 'phi and omega scans'
_diffrn_radiation_monochromator graphite
_diffrn_radiation_source 'fine-focus sealed tube'
_diffrn_radiation_type MoK\a
_diffrn_radiation_wavelength 0.71073
_diffrn_reflns_av_R_equivalents 0.1502
_diffrn_reflns_av_sigmaI/netI 0.2576
_diffrn_reflns_limit_h_max 30
_diffrn_reflns_limit_h_min -30
_diffrn_reflns_limit_k_max 10
_diffrn_reflns_limit_k_min -10
_diffrn_reflns_limit_l_max 14
_diffrn_reflns_limit_l_min -14
_diffrn_reflns_number 19165
_diffrn_reflns_theta_full 25.00
_diffrn_reflns_theta_max 28.26
_diffrn_reflns_theta_min 1.74
_exptl_absorpt_coefficient_mu 0.795
_exptl_absorpt_correction_type none
_exptl_crystal_colour orange
_exptl_crystal_density_diffrn 1.432
_exptl_crystal_density_method 'not measured'
_exptl_crystal_description plate
_exptl_crystal_F_000 1032
_exptl_crystal_size_max 0.25
_exptl_crystal_size_mid 0.20
_exptl_crystal_size_min 0.01
_refine_diff_density_max 0.455
_refine_diff_density_min -0.494
_refine_diff_density_rms 0.077
_refine_ls_extinction_method none
_refine_ls_goodness_of_fit_ref 0.739
_refine_ls_hydrogen_treatment mixed
_refine_ls_matrix_type full
_refine_ls_number_parameters 306
_refine_ls_number_reflns 5354
_refine_ls_number_restraints 0
_refine_ls_restrained_S_all 0.739
_refine_ls_R_factor_all 0.1633
_refine_ls_R_factor_gt 0.0564
_refine_ls_shift/su_max 0.000
_refine_ls_shift/su_mean 0.000
_refine_ls_structure_factor_coef Fsqd
_refine_ls_weighting_details 'calc w=1/[\s^2^(Fo^2^)+(0.0000P)^2^+0.0000P] where P=(Fo^2^+2Fc^2^)/3'
_refine_ls_weighting_scheme calc
_refine_ls_wR_factor_gt 0.0723
_refine_ls_wR_factor_ref 0.0908
_reflns_number_gt 2236
_reflns_number_total 5354
_reflns_threshold_expression >2sigma(I)
_cod_data_source_file om9007955_si_001.cif
_cod_data_source_block '[2]Cl.H2O'
_cod_depositor_comments
;
The following automatic conversions were performed:

'_symmetry_cell_setting' value 'Monoclinic' changed to 'monoclinic'
according to /home/saulius/struct/CIF-dictionaries/cif_core.dic
dictionary named 'cif_core.dic' version 2.4.2 from 2011-04-26.

Automatic conversion script
Id: cif_fix_values 1715 2011-07-08 13:25:40Z adriana 
;
_cod_original_sg_symbol_H-M P2(1)/c
_cod_database_code 4070419

loop_
_symmetry_equiv_pos_as_xyz
'x, y, z'
'-x, y+1/2, -z+1/2'
'-x, -y, -z'
'x, -y-1/2, z-1/2'

loop_
_atom_site_label
_atom_site_type_symbol
_atom_site_fract_x
_atom_site_fract_y
_atom_site_fract_z
_atom_site_U_iso_or_equiv
_atom_site_adp_type
_atom_site_occupancy
_atom_site_symmetry_multiplicity
_atom_site_calc_flag
_atom_site_refinement_flags
C1 C 0.44234(18) 0.2078(5) 0.7252(4) 0.0248(12) Uani 1 1 d .
H1 H 0.4356 0.2355 0.6404 0.030 Uiso 1 1 calc R
C2 C 0.48737(18) 0.2632(5) 0.8056(4) 0.0199(11) Uani 1 1 d .
H2 H 0.5178 0.3379 0.7871 0.024 Uiso 1 1 calc R
C3 C 0.48258(18) 0.1988(5) 0.9156(4) 0.0235(11) Uani 1 1 d .
H3 H 0.5088 0.2183 0.9889 0.028 Uiso 1 1 calc R
C4 C 0.43400(19) 0.0997(5) 0.9039(4) 0.0244(12) Uani 1 1 d .
H4 H 0.4195 0.0383 0.9682 0.029 Uiso 1 1 calc R
C5 C 0.40838(19) 0.1046(5) 0.7851(4) 0.0217(11) Uani 1 1 d .
H5 H 0.3735 0.0466 0.7509 0.026 Uiso 1 1 calc R
C6 C 0.35677(18) 0.4945(5) 0.7828(4) 0.0182(11) Uani 1 1 d .
C7 C 0.32930(18) 0.4065(5) 0.8652(4) 0.0185(11) Uani 1 1 d .
H7 H 0.2935 0.3437 0.8471 0.022 Uiso 1 1 calc R
C8 C 0.36203(18) 0.4167(5) 0.9755(4) 0.0210(11) Uani 1 1 d .
H8 H 0.3530 0.3655 1.0493 0.025 Uiso 1 1 calc R
C9 C 0.41039(18) 0.5135(5) 0.9627(4) 0.0207(11) Uani 1 1 d .
H9 H 0.4411 0.5425 1.0265 0.025 Uiso 1 1 calc R
C10 C 0.40754(19) 0.5618(5) 0.8453(4) 0.0185(10) Uani 1 1 d .
H10 H 0.4357 0.6306 0.8113 0.022 Uiso 1 1 calc R
C11 C 0.33401(18) 0.5117(5) 0.6585(4) 0.0190(11) Uani 1 1 d .
C12 C 0.34655(18) 0.6441(5) 0.5935(4) 0.0207(11) Uani 1 1 d .
H12 H 0.3724 0.7211 0.6279 0.025 Uiso 1 1 calc R
C13 C 0.32145(17) 0.6631(5) 0.4793(4) 0.0214(11) Uani 1 1 d .
H13 H 0.3297 0.7543 0.4370 0.026 Uiso 1 1 calc R
C14 C 0.28459(17) 0.5514(5) 0.4261(3) 0.0165(10) Uani 1 1 d .
C15 C 0.27230(18) 0.4202(5) 0.4906(4) 0.0197(11) Uani 1 1 d .
H15 H 0.2470 0.3423 0.4556 0.024 Uiso 1 1 calc R
C16 C 0.29641(17) 0.4022(5) 0.6044(4) 0.0193(11) Uani 1 1 d .
H16 H 0.2870 0.3124 0.6469 0.023 Uiso 1 1 calc R
C17 C 0.25513(17) 0.5695(5) 0.3079(4) 0.0220(11) Uani 1 1 d .
H17 H 0.2424 0.4763 0.2679 0.026 Uiso 1 1 calc R
C18 C 0.24432(17) 0.7051(5) 0.2505(4) 0.0215(11) Uani 1 1 d .
H18 H 0.2599 0.7986 0.2858 0.026 Uiso 1 1 calc R
C19 C 0.21002(17) 0.7170(5) 0.1370(4) 0.0185(11) Uani 1 1 d .
C20 C 0.17967(17) 0.8566(5) 0.1082(4) 0.0195(11) Uani 1 1 d .
H20 H 0.1846 0.9439 0.1595 0.023 Uiso 1 1 calc R
C21 C 0.14311(18) 0.8677(5) 0.0070(4) 0.0189(11) Uani 1 1 d .
H21 H 0.1220 0.9613 -0.0102 0.023 Uiso 1 1 calc R
C22 C 0.16811(18) 0.6121(5) -0.0451(4) 0.0209(11) Uani 1 1 d .
H22 H 0.1650 0.5291 -0.1004 0.025 Uiso 1 1 calc R
C23 C 0.20353(18) 0.5948(5) 0.0555(4) 0.0220(11) Uani 1 1 d .
H23 H 0.2240 0.4996 0.0708 0.026 Uiso 1 1 calc R
C24 C 0.09871(18) 0.7587(5) -0.1766(4) 0.0216(11) Uani 1 1 d .
C25 C 0.09742(18) 0.8983(5) -0.2401(4) 0.0211(11) Uani 1 1 d .
H25 H 0.1208 0.9844 -0.2128 0.025 Uiso 1 1 calc R
C26 C 0.06117(18) 0.9086(5) -0.3442(4) 0.0260(12) Uani 1 1 d .
H26 H 0.0604 1.0022 -0.3889 0.031 Uiso 1 1 calc R
C27 C 0.02644(19) 0.7852(6) -0.3833(4) 0.0293(13) Uani 1 1 d .
H27 H 0.0011 0.7938 -0.4534 0.035 Uiso 1 1 calc R
C28 C 0.02921(19) 0.6478(6) -0.3181(4) 0.0352(13) Uani 1 1 d .
H28 H 0.0057 0.5618 -0.3452 0.042 Uiso 1 1 calc R
C29 C 0.06484(19) 0.6328(5) -0.2160(4) 0.0278(13) Uani 1 1 d .
H29 H 0.0663 0.5376 -0.1731 0.033 Uiso 1 1 calc R
Cl1 Cl 0.17051(5) 0.21649(12) 0.27254(10) 0.0270(3) Uani 1 1 d .
Fe1 Fe 0.41115(3) 0.32501(7) 0.85750(5) 0.01891(17) Uani 1 1 d .
N1 N 0.13692(14) 0.7450(4) -0.0693(3) 0.0174(9) Uani 1 1 d .
O1 O 0.10415(15) 0.2323(4) 1.0068(4) 0.0341(9) Uani 1 1 d .
H1A H 0.1229(17) 0.255(5) 0.943(4) 0.029(15) Uiso 1 1 d .
H1B H 0.1260(18) 0.226(5) 1.078(4) 0.045(17) Uiso 1 1 d .

loop_
_atom_site_aniso_label
_atom_site_aniso_U_11
_atom_site_aniso_U_22
_atom_site_aniso_U_33
_atom_site_aniso_U_23
_atom_site_aniso_U_13
_atom_site_aniso_U_12
C1 0.029(3) 0.025(3) 0.021(3) -0.004(2) 0.008(2) 0.006(2)
C2 0.019(3) 0.021(3) 0.019(3) -0.004(2) 0.001(2) -0.003(2)
C3 0.024(3) 0.021(3) 0.023(3) -0.002(2) -0.008(2) 0.003(2)
C4 0.032(3) 0.016(3) 0.024(3) 0.000(2) 0.000(2) 0.001(2)
C5 0.031(3) 0.019(3) 0.015(3) -0.003(2) -0.001(2) 0.000(2)
C6 0.022(3) 0.019(3) 0.013(3) 0.000(2) 0.002(2) -0.001(2)
C7 0.019(3) 0.017(3) 0.019(3) -0.001(2) 0.003(2) 0.001(2)
C8 0.026(3) 0.017(3) 0.021(3) 0.005(2) 0.008(2) 0.003(2)
C9 0.025(3) 0.018(3) 0.018(3) -0.005(2) -0.001(2) 0.003(2)
C10 0.022(3) 0.015(2) 0.019(3) -0.001(2) 0.004(2) 0.003(2)
C11 0.016(3) 0.020(3) 0.022(3) 0.001(2) 0.007(2) 0.006(2)
C12 0.028(3) 0.015(3) 0.019(3) -0.001(2) 0.002(2) 0.000(2)
C13 0.024(3) 0.020(3) 0.021(3) 0.004(2) 0.007(2) 0.003(2)
C14 0.017(3) 0.019(3) 0.014(3) -0.004(2) 0.003(2) 0.003(2)
C15 0.023(3) 0.012(3) 0.024(3) -0.002(2) 0.002(2) -0.002(2)
C16 0.023(3) 0.012(3) 0.023(3) -0.002(2) 0.002(2) 0.000(2)
C17 0.022(3) 0.020(3) 0.025(3) -0.003(2) 0.010(2) 0.002(2)
C18 0.022(3) 0.016(3) 0.027(3) -0.006(2) 0.003(2) -0.004(2)
C19 0.018(3) 0.022(3) 0.016(3) 0.005(2) 0.006(2) -0.006(2)
C20 0.018(3) 0.021(3) 0.020(3) -0.002(2) 0.003(2) -0.004(2)
C21 0.027(3) 0.014(3) 0.016(3) 0.001(2) 0.005(2) -0.003(2)
C22 0.026(3) 0.013(3) 0.023(3) -0.003(2) 0.003(2) -0.006(2)
C23 0.030(3) 0.015(3) 0.021(3) 0.005(2) 0.005(2) 0.001(2)
C24 0.020(3) 0.025(3) 0.019(3) 0.003(2) 0.001(2) 0.000(2)
C25 0.024(3) 0.020(3) 0.019(3) -0.003(2) 0.003(2) 0.002(2)
C26 0.024(3) 0.028(3) 0.026(3) 0.003(2) 0.004(2) 0.011(2)
C27 0.018(3) 0.044(4) 0.024(3) -0.001(3) 0.000(2) 0.005(3)
C28 0.028(3) 0.046(4) 0.031(3) 0.001(3) 0.004(2) -0.014(3)
C29 0.027(3) 0.025(3) 0.030(3) 0.002(2) -0.001(2) -0.004(2)
Cl1 0.0360(8) 0.0164(6) 0.0274(7) -0.0014(5) -0.0015(6) -0.0005(5)
Fe1 0.0218(4) 0.0181(4) 0.0164(4) 0.0008(3) 0.0006(3) 0.0013(4)
N1 0.019(2) 0.016(2) 0.017(2) 0.0010(17) 0.0007(17) -0.0043(17)
O1 0.036(2) 0.037(2) 0.028(2) -0.0008(19) -0.004(2) 0.0070(17)

loop_
_atom_type_symbol
_atom_type_description
_atom_type_scat_dispersion_real
_atom_type_scat_dispersion_imag
_atom_type_scat_source
C C 0.0033 0.0016 'International Tables Vol C Tables 4.2.6.8 and 6.1.1.4'
H H 0.0000 0.0000 'International Tables Vol C Tables 4.2.6.8 and 6.1.1.4'
N N 0.0061 0.0033 'International Tables Vol C Tables 4.2.6.8 and 6.1.1.4'
Cl Cl 0.1484 0.1585 'International Tables Vol C Tables 4.2.6.8 and 6.1.1.4'
Fe Fe 0.3463 0.8444 'International Tables Vol C Tables 4.2.6.8 and 6.1.1.4'
O O 0.0106 0.0060 'International Tables Vol C Tables 4.2.6.8 and 6.1.1.4'

loop_
_geom_angle_atom_site_label_1
_geom_angle_atom_site_label_2
_geom_angle_atom_site_label_3
_geom_angle
C2 C1 C5 108.2(4)
C2 C1 Fe1 69.5(2)
C5 C1 Fe1 70.6(2)
C2 C1 H1 125.9
C5 C1 H1 125.9
Fe1 C1 H1 125.9
C3 C2 C1 109.3(4)
C3 C2 Fe1 70.5(2)
C1 C2 Fe1 69.9(2)
C3 C2 H2 125.3
C1 C2 H2 125.3
Fe1 C2 H2 125.3
C2 C3 C4 107.3(4)
C2 C3 Fe1 69.3(2)
C4 C3 Fe1 70.0(2)
C2 C3 H3 126.4
C4 C3 H3 126.4
Fe1 C3 H3 126.4
C3 C4 C5 108.7(4)
C3 C4 Fe1 69.5(2)
C5 C4 Fe1 69.8(3)
C3 C4 H4 125.7
C5 C4 H4 125.7
Fe1 C4 H4 125.7
C1 C5 C4 106.5(4)
C1 C5 Fe1 68.7(2)
C4 C5 Fe1 69.4(2)
C1 C5 H5 126.7
C4 C5 H5 126.7
Fe1 C5 H5 126.7
C7 C6 C10 106.9(4)
C7 C6 C11 123.9(4)
C10 C6 C11 129.1(4)
C7 C6 Fe1 70.0(2)
C10 C6 Fe1 68.3(2)
C11 C6 Fe1 127.9(3)
C8 C7 C6 109.0(4)
C8 C7 Fe1 69.2(3)
C6 C7 Fe1 69.5(2)
C8 C7 H7 125.5
C6 C7 H7 125.5
Fe1 C7 H7 125.5
C7 C8 C9 107.5(4)
C7 C8 Fe1 70.6(3)
C9 C8 Fe1 68.4(2)
C7 C8 H8 126.2
C9 C8 H8 126.2
Fe1 C8 H8 126.2
C10 C9 C8 108.6(4)
C10 C9 Fe1 70.0(2)
C8 C9 Fe1 70.3(2)
C10 C9 H9 125.7
C8 C9 H9 125.7
Fe1 C9 H9 125.7
C9 C10 C6 107.9(4)
C9 C10 Fe1 69.2(2)
C6 C10 Fe1 70.3(2)
C9 C10 H10 126.0
C6 C10 H10 126.0
Fe1 C10 H10 126.0
C16 C11 C12 117.8(4)
C16 C11 C6 120.7(4)
C12 C11 C6 121.4(4)
C13 C12 C11 120.4(4)
C13 C12 H12 119.8
C11 C12 H12 119.8
C14 C13 C12 121.0(4)
C14 C13 H13 119.5
C12 C13 H13 119.5
C13 C14 C15 118.4(4)
C13 C14 C17 123.0(4)
C15 C14 C17 118.5(4)
C16 C15 C14 120.7(4)
C16 C15 H15 119.7
C14 C15 H15 119.7
C15 C16 C11 121.7(4)
C15 C16 H16 119.2
C11 C16 H16 119.2
C18 C17 C14 126.3(4)
C18 C17 H17 116.8
C14 C17 H17 116.8
C17 C18 C19 123.8(4)
C17 C18 H18 118.1
C19 C18 H18 118.1
C23 C19 C20 117.3(4)
C23 C19 C18 123.7(4)
C20 C19 C18 118.9(4)
C21 C20 C19 120.7(4)
C21 C20 H20 119.6
C19 C20 H20 119.6
N1 C21 C20 120.3(4)
N1 C21 H21 119.8
C20 C21 H21 119.8
C23 C22 N1 122.0(4)
C23 C22 H22 119.0
N1 C22 H22 119.0
C22 C23 C19 120.1(4)
C22 C23 H23 120.0
C19 C23 H23 120.0
C29 C24 C25 121.0(4)
C29 C24 N1 119.7(4)
C25 C24 N1 119.4(4)
C26 C25 C24 118.6(4)
C26 C25 H25 120.7
C24 C25 H25 120.7
C27 C26 C25 121.0(4)
C27 C26 H26 119.5
C25 C26 H26 119.5
C26 C27 C28 118.7(4)
C26 C27 H27 120.7
C28 C27 H27 120.7
C29 C28 C27 121.9(5)
C29 C28 H28 119.0
C27 C28 H28 119.0
C28 C29 C24 118.8(4)
C28 C29 H29 120.6
C24 C29 H29 120.6
C9 Fe1 C10 40.78(15)
C9 Fe1 C2 117.10(17)
C10 Fe1 C2 105.69(18)
C9 Fe1 C1 150.91(18)
C10 Fe1 C1 117.05(18)
C2 Fe1 C1 40.55(15)
C9 Fe1 C8 41.22(15)
C10 Fe1 C8 69.00(17)
C2 Fe1 C8 152.44(17)
C1 Fe1 C8 166.29(18)
C9 Fe1 C3 106.74(17)
C10 Fe1 C3 125.07(18)
C2 Fe1 C3 40.21(15)
C1 Fe1 C3 68.33(16)
C8 Fe1 C3 119.48(17)
C9 Fe1 C4 127.74(17)
C10 Fe1 C4 163.86(18)
C2 Fe1 C4 67.58(17)
C1 Fe1 C4 68.10(18)
C8 Fe1 C4 109.73(18)
C3 Fe1 C4 40.48(15)
C9 Fe1 C6 68.97(16)
C10 Fe1 C6 41.35(15)
C2 Fe1 C6 126.14(17)
C1 Fe1 C6 107.13(17)
C8 Fe1 C6 68.61(16)
C3 Fe1 C6 163.34(17)
C4 Fe1 C6 154.38(17)
C9 Fe1 C5 166.47(17)
C10 Fe1 C5 152.26(18)
C2 Fe1 C5 68.24(17)
C1 Fe1 C5 40.70(16)
C8 Fe1 C5 128.87(18)
C3 Fe1 C5 68.69(17)
C4 Fe1 C5 40.77(15)
C6 Fe1 C5 119.07(17)
C9 Fe1 C7 68.33(16)
C10 Fe1 C7 68.57(17)
C2 Fe1 C7 164.91(16)
C1 Fe1 C7 128.35(17)
C8 Fe1 C7 40.21(15)
C3 Fe1 C7 154.41(17)
C4 Fe1 C7 121.56(18)
C6 Fe1 C7 40.52(15)
C5 Fe1 C7 109.93(18)
C22 N1 C21 119.5(3)
C22 N1 C24 120.6(4)
C21 N1 C24 119.8(4)
H1A O1 H1B 117(4)

loop_
_geom_bond_atom_site_label_1
_geom_bond_atom_site_label_2
_geom_bond_distance
C1 C2 1.406(5)
C1 C5 1.422(6)
C1 Fe1 2.032(4)
C1 H1 1.0000
C2 C3 1.399(5)
C2 Fe1 2.027(4)
C2 H2 1.0000
C3 C4 1.416(5)
C3 Fe1 2.043(4)
C3 H3 1.0000
C4 C5 1.430(5)
C4 Fe1 2.051(4)
C4 H4 1.0000
C5 Fe1 2.056(4)
C5 H5 1.0000
C6 C7 1.425(5)
C6 C10 1.441(5)
C6 C11 1.477(5)
C6 Fe1 2.053(4)
C7 C8 1.410(5)
C7 Fe1 2.060(4)
C7 H7 1.0000
C8 C9 1.428(5)
C8 Fe1 2.041(4)
C8 H8 1.0000
C9 C10 1.409(5)
C9 Fe1 2.016(4)
C9 H9 1.0000
C10 Fe1 2.026(4)
C10 H10 1.0000
C11 C16 1.385(5)
C11 C12 1.406(5)
C12 C13 1.387(5)
C12 H12 0.9500
C13 C14 1.384(5)
C13 H13 0.9500
C14 C15 1.393(5)
C14 C17 1.463(5)
C15 C16 1.376(5)
C15 H15 0.9500
C16 H16 0.9500
C17 C18 1.342(5)
C17 H17 0.9500
C18 C19 1.458(5)
C18 H18 0.9500
C19 C23 1.400(5)
C19 C20 1.409(5)
C20 C21 1.370(5)
C20 H20 0.9500
C21 N1 1.364(4)
C21 H21 0.9500
C22 C23 1.355(5)
C22 N1 1.362(5)
C22 H22 0.9500
C23 H23 0.9500
C24 C29 1.383(5)
C24 C25 1.396(5)
C24 N1 1.447(5)
C25 C26 1.392(6)
C25 H25 0.9500
C26 C27 1.376(6)
C26 H26 0.9500
C27 C28 1.390(6)
C27 H27 0.9500
C28 C29 1.369(6)
C28 H28 0.9500
C29 H29 0.9500
O1 H1A 0.92(4)
O1 H1B 0.91(4)

loop_
_geom_hbond_atom_site_label_D
_geom_hbond_atom_site_label_H
_geom_hbond_atom_site_label_A
_geom_hbond_distance_DH
_geom_hbond_distance_HA
_geom_hbond_distance_DA
_geom_hbond_angle_DHA
_geom_hbond_site_symmetry_A
O1 H1B Cl1 0.91(4) 2.37(4) 3.275(4) 172(4) 1_556
O1 H1A Cl1 0.92(4) 2.38(4) 3.302(4) 173(3) 4_566

loop_
_geom_torsion_atom_site_label_1
_geom_torsion_atom_site_label_2
_geom_torsion_atom_site_label_3
_geom_torsion_atom_site_label_4
_geom_torsion
C5 C1 C2 C3 -0.5(5)
Fe1 C1 C2 C3 59.7(3)
C5 C1 C2 Fe1 -60.3(3)
C1 C2 C3 C4 0.6(5)
Fe1 C2 C3 C4 60.0(3)
C1 C2 C3 Fe1 -59.4(3)
C2 C3 C4 C5 -0.5(5)
Fe1 C3 C4 C5 59.0(3)
C2 C3 C4 Fe1 -59.5(3)
C2 C1 C5 C4 0.2(5)
Fe1 C1 C5 C4 -59.4(3)
C2 C1 C5 Fe1 59.6(3)
C3 C4 C5 C1 0.2(5)
Fe1 C4 C5 C1 59.0(3)
C3 C4 C5 Fe1 -58.8(3)
C10 C6 C7 C8 -0.6(5)
C11 C6 C7 C8 -179.1(4)
Fe1 C6 C7 C8 58.0(3)
C10 C6 C7 Fe1 -58.5(3)
C11 C6 C7 Fe1 122.9(4)
C6 C7 C8 C9 0.5(5)
Fe1 C7 C8 C9 58.7(3)
C6 C7 C8 Fe1 -58.2(3)
C7 C8 C9 C10 -0.3(5)
Fe1 C8 C9 C10 59.8(3)
C7 C8 C9 Fe1 -60.1(3)
C8 C9 C10 C6 -0.1(5)
Fe1 C9 C10 C6 59.9(3)
C8 C9 C10 Fe1 -60.0(3)
C7 C6 C10 C9 0.4(5)
C11 C6 C10 C9 178.8(4)
Fe1 C6 C10 C9 -59.2(3)
C7 C6 C10 Fe1 59.6(3)
C11 C6 C10 Fe1 -121.9(5)
C7 C6 C11 C16 -23.1(7)
C10 C6 C11 C16 158.7(4)
Fe1 C6 C11 C16 66.9(5)
C7 C6 C11 C12 152.5(4)
C10 C6 C11 C12 -25.7(7)
Fe1 C6 C11 C12 -117.4(4)
C16 C11 C12 C13 0.4(6)
C6 C11 C12 C13 -175.4(4)
C11 C12 C13 C14 -1.3(7)
C12 C13 C14 C15 1.2(6)
C12 C13 C14 C17 177.2(4)
C13 C14 C15 C16 -0.2(6)
C17 C14 C15 C16 -176.3(4)
C14 C15 C16 C11 -0.8(7)
C12 C11 C16 C15 0.6(6)
C6 C11 C16 C15 176.5(4)
C13 C14 C17 C18 -22.4(7)
C15 C14 C17 C18 153.6(4)
C14 C17 C18 C19 -173.9(4)
C17 C18 C19 C23 -26.2(7)
C17 C18 C19 C20 151.3(4)
C23 C19 C20 C21 3.3(6)
C18 C19 C20 C21 -174.3(4)
C19 C20 C21 N1 -2.1(6)
N1 C22 C23 C19 -1.6(7)
C20 C19 C23 C22 -1.5(6)
C18 C19 C23 C22 176.0(4)
C29 C24 C25 C26 0.1(7)
N1 C24 C25 C26 178.9(4)
C24 C25 C26 C27 1.1(7)
C25 C26 C27 C28 -1.6(7)
C26 C27 C28 C29 0.8(7)
C27 C28 C29 C24 0.4(7)
C25 C24 C29 C28 -0.9(7)
N1 C24 C29 C28 -179.6(4)
C8 C9 Fe1 C10 119.4(4)
C10 C9 Fe1 C2 82.6(3)
C8 C9 Fe1 C2 -158.0(2)
C10 C9 Fe1 C1 49.4(4)
C8 C9 Fe1 C1 168.7(3)
C10 C9 Fe1 C8 -119.4(4)
C10 C9 Fe1 C3 124.7(3)
C8 C9 Fe1 C3 -115.9(3)
C10 C9 Fe1 C4 164.3(3)
C8 C9 Fe1 C4 -76.4(3)
C10 C9 Fe1 C6 -38.2(2)
C8 C9 Fe1 C6 81.1(3)
C10 C9 Fe1 C5 -167.1(7)
C8 C9 Fe1 C5 -47.7(9)
C10 C9 Fe1 C7 -81.9(3)
C8 C9 Fe1 C7 37.5(2)
C6 C10 Fe1 C9 -119.0(4)
C9 C10 Fe1 C2 -113.5(3)
C6 C10 Fe1 C2 127.5(3)
C9 C10 Fe1 C1 -155.5(2)
C6 C10 Fe1 C1 85.4(3)
C9 C10 Fe1 C8 38.0(2)
C6 C10 Fe1 C8 -81.1(3)
C9 C10 Fe1 C3 -74.0(3)
C6 C10 Fe1 C3 166.9(2)
C9 C10 Fe1 C4 -50.6(7)
C6 C10 Fe1 C4 -169.6(6)
C9 C10 Fe1 C6 119.0(4)
C9 C10 Fe1 C5 173.5(4)
C6 C10 Fe1 C5 54.5(5)
C9 C10 Fe1 C7 81.2(3)
C6 C10 Fe1 C7 -37.8(2)
C3 C2 Fe1 C9 84.0(3)
C1 C2 Fe1 C9 -155.8(2)
C3 C2 Fe1 C10 126.3(3)
C1 C2 Fe1 C10 -113.5(3)
C3 C2 Fe1 C1 -120.2(4)
C3 C2 Fe1 C8 51.8(5)
C1 C2 Fe1 C8 172.0(3)
C1 C2 Fe1 C3 120.2(4)
C3 C2 Fe1 C4 -38.1(2)
C1 C2 Fe1 C4 82.0(3)
C3 C2 Fe1 C6 166.8(2)
C1 C2 Fe1 C6 -73.0(3)
C3 C2 Fe1 C5 -82.3(3)
C1 C2 Fe1 C5 37.9(2)
C3 C2 Fe1 C7 -168.3(6)
C1 C2 Fe1 C7 -48.1(7)
C2 C1 Fe1 C9 48.7(5)
C5 C1 Fe1 C9 167.7(3)
C2 C1 Fe1 C10 82.5(3)
C5 C1 Fe1 C10 -158.5(3)
C5 C1 Fe1 C2 119.0(4)
C2 C1 Fe1 C8 -164.2(7)
C5 C1 Fe1 C8 -45.2(9)
C2 C1 Fe1 C3 -36.9(2)
C5 C1 Fe1 C3 82.1(3)
C2 C1 Fe1 C4 -80.6(3)
C5 C1 Fe1 C4 38.3(3)
C2 C1 Fe1 C6 126.1(3)
C5 C1 Fe1 C6 -114.9(3)
C2 C1 Fe1 C5 -119.0(4)
C2 C1 Fe1 C7 165.7(3)
C5 C1 Fe1 C7 -75.3(3)
C7 C8 Fe1 C9 118.8(4)
C7 C8 Fe1 C10 81.3(3)
C9 C8 Fe1 C10 -37.6(2)
C7 C8 Fe1 C2 165.0(3)
C9 C8 Fe1 C2 46.1(5)
C7 C8 Fe1 C1 -37.5(9)
C9 C8 Fe1 C1 -156.4(7)
C7 C8 Fe1 C3 -159.4(2)
C9 C8 Fe1 C3 81.8(3)
C7 C8 Fe1 C4 -115.9(3)
C9 C8 Fe1 C4 125.3(3)
C7 C8 Fe1 C6 36.8(2)
C9 C8 Fe1 C6 -82.1(3)
C7 C8 Fe1 C5 -74.0(3)
C9 C8 Fe1 C5 167.2(2)
C9 C8 Fe1 C7 -118.8(4)
C2 C3 Fe1 C9 -112.4(3)
C4 C3 Fe1 C9 129.2(3)
C2 C3 Fe1 C10 -71.4(3)
C4 C3 Fe1 C10 170.2(3)
C4 C3 Fe1 C2 -118.4(4)
C2 C3 Fe1 C1 37.2(2)
C4 C3 Fe1 C1 -81.2(3)
C2 C3 Fe1 C8 -155.3(2)
C4 C3 Fe1 C8 86.3(3)
C2 C3 Fe1 C4 118.4(4)
C2 C3 Fe1 C6 -40.0(7)
C4 C3 Fe1 C6 -158.4(5)
C2 C3 Fe1 C5 81.1(3)
C4 C3 Fe1 C5 -37.3(3)
C2 C3 Fe1 C7 173.0(3)
C4 C3 Fe1 C7 54.5(5)
C3 C4 Fe1 C9 -69.8(3)
C5 C4 Fe1 C9 170.1(3)
C3 C4 Fe1 C10 -30.1(8)
C5 C4 Fe1 C10 -150.3(6)
C3 C4 Fe1 C2 37.9(2)
C5 C4 Fe1 C2 -82.2(3)
C3 C4 Fe1 C1 81.8(3)
C5 C4 Fe1 C1 -38.3(3)
C3 C4 Fe1 C8 -112.7(3)
C5 C4 Fe1 C8 127.2(3)
C5 C4 Fe1 C3 -120.1(4)
C3 C4 Fe1 C6 165.9(4)
C5 C4 Fe1 C6 45.7(5)
C3 C4 Fe1 C5 120.1(4)
C3 C4 Fe1 C7 -155.6(2)
C5 C4 Fe1 C7 84.3(3)
C7 C6 Fe1 C9 -80.8(3)
C10 C6 Fe1 C9 37.7(2)
C11 C6 Fe1 C9 161.2(4)
C7 C6 Fe1 C10 -118.6(4)
C11 C6 Fe1 C10 123.5(5)
C7 C6 Fe1 C2 170.3(2)
C10 C6 Fe1 C2 -71.2(3)
C11 C6 Fe1 C2 52.3(5)
C7 C6 Fe1 C1 129.7(2)
C10 C6 Fe1 C1 -111.7(3)
C11 C6 Fe1 C1 11.7(4)
C7 C6 Fe1 C8 -36.5(2)
C10 C6 Fe1 C8 82.1(3)
C11 C6 Fe1 C8 -154.5(4)
C7 C6 Fe1 C3 -158.8(5)
C10 C6 Fe1 C3 -40.3(7)
C11 C6 Fe1 C3 83.2(7)
C7 C6 Fe1 C4 54.8(5)
C10 C6 Fe1 C4 173.3(4)
C11 C6 Fe1 C4 -63.2(6)
C7 C6 Fe1 C5 87.1(3)
C10 C6 Fe1 C5 -154.3(3)
C11 C6 Fe1 C5 -30.8(5)
C10 C6 Fe1 C7 118.6(4)
C11 C6 Fe1 C7 -118.0(5)
C1 C5 Fe1 C9 -153.7(7)
C4 C5 Fe1 C9 -35.5(9)
C1 C5 Fe1 C10 44.6(5)
C4 C5 Fe1 C10 162.8(4)
C1 C5 Fe1 C2 -37.8(2)
C4 C5 Fe1 C2 80.4(3)
C4 C5 Fe1 C1 118.2(4)
C1 C5 Fe1 C8 167.5(3)
C4 C5 Fe1 C8 -74.3(3)
C1 C5 Fe1 C3 -81.1(3)
C4 C5 Fe1 C3 37.1(3)
C1 C5 Fe1 C4 -118.2(4)
C1 C5 Fe1 C6 82.6(3)
C4 C5 Fe1 C6 -159.2(3)
C1 C5 Fe1 C7 126.2(3)
C4 C5 Fe1 C7 -115.6(3)
C8 C7 Fe1 C9 -38.4(2)
C6 C7 Fe1 C9 82.6(3)
C8 C7 Fe1 C10 -82.4(3)
C6 C7 Fe1 C10 38.6(2)
C8 C7 Fe1 C2 -152.5(6)
C6 C7 Fe1 C2 -31.6(8)
C8 C7 Fe1 C1 169.4(3)
C6 C7 Fe1 C1 -69.6(3)
C6 C7 Fe1 C8 121.0(4)
C8 C7 Fe1 C3 45.2(5)
C6 C7 Fe1 C3 166.1(4)
C8 C7 Fe1 C4 83.5(3)
C6 C7 Fe1 C4 -155.5(2)
C8 C7 Fe1 C6 -121.0(4)
C8 C7 Fe1 C5 127.2(3)
C6 C7 Fe1 C5 -111.8(3)
C23 C22 N1 C21 3.0(6)
C23 C22 N1 C24 -178.9(4)
C20 C21 N1 C22 -1.1(6)
C20 C21 N1 C24 -179.2(4)
C29 C24 N1 C22 42.1(6)
C25 C24 N1 C22 -136.7(4)
C29 C24 N1 C21 -139.8(4)
C25 C24 N1 C21 41.4(6)
